data_7120978
loop_
_publ_author_name
'Zhou, Wen'
'Leznoff, Daniel B.'

_publ_section_title
;
 Phthalocyanine as a redox-active platform for organometallic chemistry.
;
_journal_issue 15
_journal_name_full 'Chemical communications (Cambridge, England)'
_journal_page_first 1829
_journal_page_last 1832
_journal_paper_doi 10.1039/c7cc08781k
_journal_volume 54
_journal_year 2018
_chemical_formula_moiety 'C34 H21 Cr N8'
_chemical_formula_sum 'C34 H21 Cr N8'
_chemical_formula_weight 593.59
_space_group_crystal_system monoclinic
_space_group_IT_number 14
_space_group_name_Hall '-P 2yn'
_space_group_name_H-M_alt 'P 1 21/n 1'
_symmetry_space_group_name_Hall '-P 2yn'
_symmetry_space_group_name_H-M 'P 1 21/n 1'
_atom_sites_solution_hydrogens geom
_audit_update_record
;
2017-09-09 deposited with the CCDC.
2017-12-11 downloaded from the CCDC.
;
_cell_angle_alpha 90
_cell_angle_beta 93.190(11)
_cell_angle_gamma 90
_cell_formula_units_Z 4
_cell_length_a 15.768(2)
_cell_length_b 8.5743(13)
_cell_length_c 19.542(3)
_cell_measurement_reflns_used 7589
_cell_measurement_temperature 150(2)
_cell_measurement_theta_max 68.49
_cell_measurement_theta_min 3.70
_cell_volume 2638.0(7)
_computing_cell_refinement 'Bruker SAINT'
_computing_data_collection 'Bruker APEX2'
_computing_data_reduction 'Bruker SAINT'
_computing_structure_refinement 'SHELXL-2014 (Sheldrick 2014)'
_computing_structure_solution 'SHELXS-97 (Sheldrick 2008)'
_diffrn_ambient_temperature 150(2)
_diffrn_measured_fraction_theta_full 0.993
_diffrn_measured_fraction_theta_max 0.985
_diffrn_measurement_device_type 'Bruker APEX-II CCD'
_diffrn_measurement_method '\f and \w scans'
_diffrn_radiation_monochromator graphite
_diffrn_radiation_type CuK\a
_diffrn_radiation_wavelength 1.54178
_diffrn_reflns_av_R_equivalents 0.0557
_diffrn_reflns_limit_h_max 17
_diffrn_reflns_limit_h_min -18
_diffrn_reflns_limit_k_max 10
_diffrn_reflns_limit_k_min -10
_diffrn_reflns_limit_l_max 21
_diffrn_reflns_limit_l_min -23
_diffrn_reflns_number 16527
_diffrn_reflns_theta_full 67.679
_diffrn_reflns_theta_max 68.638
_diffrn_reflns_theta_min 3.508
_exptl_absorpt_coefficient_mu 3.905
_exptl_absorpt_correction_T_max 0.7531
_exptl_absorpt_correction_T_min 0.5407
_exptl_absorpt_correction_type multi-scan
_exptl_absorpt_process_details '(Sheldrich , 1996)'
_exptl_crystal_colour green
_exptl_crystal_density_diffrn 1.495
_exptl_crystal_description prism
_exptl_crystal_F_000 1220
_exptl_crystal_size_max 0.228
_exptl_crystal_size_mid 0.072
_exptl_crystal_size_min 0.042
_refine_diff_density_max 0.917
_refine_diff_density_min -0.619
_refine_diff_density_rms 0.110
_refine_ls_extinction_method none
_refine_ls_goodness_of_fit_ref 1.244
_refine_ls_hydrogen_treatment constr
_refine_ls_matrix_type full
_refine_ls_number_parameters 389
_refine_ls_number_reflns 4797
_refine_ls_number_restraints 435
_refine_ls_restrained_S_all 1.190
_refine_ls_R_factor_all 0.0753
_refine_ls_R_factor_gt 0.0630
_refine_ls_shift/su_max 0.000
_refine_ls_shift/su_mean 0.000
_refine_ls_structure_factor_coef Fsqd
_refine_ls_weighting_details 'w=1/[\s^2^(Fo^2^)+(0.1000P)^2^] where P=(Fo^2^+2Fc^2^)/3'
_refine_ls_weighting_scheme calc
_refine_ls_wR_factor_gt 0.1681
_refine_ls_wR_factor_ref 0.1780
_reflns_Friedel_coverage 0.000
_reflns_number_gt 3924
_reflns_number_total 4797
_reflns_threshold_expression 'I > 2\s(I)'
_cod_data_source_file c7cc08781k2.cif
_cod_data_source_block PcCrEt
_cod_depositor_comments
;
The following automatic conversions were performed:

'_exptl_absorpt_correction_type' value 'Multi-scan' changed to
'multi-scan' according to
/home/data/users/saulius/crontab/automatic-downloads/rss-feeds/RSC/lib/dictionaries/cif_core.dic
dictionary named 'cif_core.dic' version 2.4.2 from 2011-04-26.

Automatic conversion script
Id: cif_fix_values 4973 2017-02-22 13:04:09Z antanas 

 Adding full bibliography for 7120971--7120978.cif.
;
_cod_original_cell_volume 2637.9(6)
_cod_database_code 7120978

loop_
_symmetry_equiv_pos_as_xyz
'x, y, z'
'-x+1/2, y+1/2, -z+1/2'
'-x, -y, -z'
'x-1/2, -y-1/2, z-1/2'

loop_
_atom_site_label
_atom_site_type_symbol
_atom_site_fract_x
_atom_site_fract_y
_atom_site_fract_z
_atom_site_U_iso_or_equiv
_atom_site_adp_type
_atom_site_occupancy
_atom_site_site_symmetry_order
_atom_site_calc_flag
_atom_site_refinement_flags_posn
_atom_site_refinement_flags_adp
Cr1 Cr 0.36016(3) 0.54646(6) 0.57442(2) 0.0289(2) Uani 1 1 d . .
N1 N 0.44130(19) 0.7810(3) 0.45364(13) 0.0318(6) Uani 1 1 d . .
N2 N 0.31720(18) 0.6352(3) 0.48543(13) 0.0306(6) Uani 1 1 d . .
N3 N 0.17528(18) 0.5241(3) 0.47774(13) 0.0317(6) Uani 1 1 d . .
N4 N 0.25404(18) 0.4227(4) 0.57848(13) 0.0322(6) Uani 1 1 d . .
N5 N 0.29052(19) 0.2599(4) 0.67780(14) 0.0369(7) Uani 1 1 d . .
N6 N 0.41166(18) 0.4197(3) 0.65056(13) 0.0305(6) Uani 1 1 d . .
N7 N 0.55591(18) 0.5211(3) 0.65470(13) 0.0293(6) Uani 1 1 d . .
N8 N 0.47377(18) 0.6311(3) 0.55756(12) 0.0296(6) Uani 1 1 d . .
C1 C 0.3608(2) 0.7334(4) 0.44466(15) 0.0315(7) Uani 1 1 d . .
C2 C 0.3054(2) 0.7810(4) 0.38628(15) 0.0332(7) Uani 1 1 d . .
C3 C 0.3189(2) 0.8830(4) 0.33212(16) 0.0356(8) Uani 1 1 d . .
H3 H 0.371398 0.935763 0.328157 0.043 Uiso 1 1 calc R U
C4 C 0.2510(3) 0.9028(5) 0.28443(16) 0.0406(8) Uani 1 1 d . .
H4 H 0.257115 0.971822 0.246981 0.049 Uiso 1 1 calc R U
C5 C 0.1746(2) 0.8248(5) 0.28995(16) 0.0398(8) Uani 1 1 d . .
H5 H 0.130171 0.840384 0.255806 0.048 Uiso 1 1 calc R U
C6 C 0.1615(2) 0.7239(4) 0.34438(16) 0.0367(8) Uani 1 1 d . .
H6 H 0.109145 0.670496 0.348022 0.044 Uiso 1 1 calc R U
C7 C 0.2283(2) 0.7052(4) 0.39294(16) 0.0332(7) Uani 1 1 d . .
C8 C 0.2363(2) 0.6132(4) 0.45587(15) 0.0319(7) Uani 1 1 d . .
C9 C 0.1841(2) 0.4328(4) 0.53318(16) 0.0314(7) Uani 1 1 d . .
C10 C 0.1207(2) 0.3223(4) 0.55296(16) 0.0341(7) Uani 1 1 d . .
C11 C 0.0405(2) 0.2819(5) 0.52418(16) 0.0363(8) Uani 1 1 d . .
H11 H 0.016233 0.335354 0.485279 0.044 Uiso 1 1 calc R U
C12 C -0.0019(2) 0.1620(5) 0.55415(18) 0.0431(9) Uani 1 1 d . .
H12 H -0.056500 0.132994 0.535311 0.052 Uiso 1 1 calc R U
C13 C 0.0323(3) 0.0815(6) 0.6112(2) 0.0489(10) Uani 1 1 d . .
H13 H 0.000986 -0.001194 0.630103 0.059 Uiso 1 1 calc R U
C14 C 0.1115(2) 0.1205(5) 0.64083(18) 0.0445(9) Uani 1 1 d . .
H14 H 0.135261 0.066392 0.679763 0.053 Uiso 1 1 calc R U
C15 C 0.1548(2) 0.2426(5) 0.61096(16) 0.0365(7) Uani 1 1 d . .
C16 C 0.2388(2) 0.3104(4) 0.62581(16) 0.0330(7) Uani 1 1 d . .
C17 C 0.3696(2) 0.3122(4) 0.68818(16) 0.0325(7) Uani 1 1 d . .
C18 C 0.4274(2) 0.2533(4) 0.74291(16) 0.0332(7) Uani 1 1 d . .
C19 C 0.4161(2) 0.1424(5) 0.79424(17) 0.0392(8) Uani 1 1 d . .
H19 H 0.362876 0.092789 0.798928 0.047 Uiso 1 1 calc R U
C20 C 0.4857(2) 0.1082(5) 0.83776(17) 0.0410(8) Uani 1 1 d . .
H20 H 0.480404 0.033221 0.873038 0.049 Uiso 1 1 calc R U
C21 C 0.5638(2) 0.1822(4) 0.83078(16) 0.0362(8) Uani 1 1 d . .
H21 H 0.610486 0.156069 0.861503 0.043 Uiso 1 1 calc R U
C22 C 0.5750(2) 0.2927(4) 0.78015(15) 0.0306(7) Uani 1 1 d . .
H22 H 0.628206 0.342693 0.775830 0.037 Uiso 1 1 calc R U
C23 C 0.5051(2) 0.3274(4) 0.73587(15) 0.0297(7) Uani 1 1 d . .
C24 C 0.4942(2) 0.4324(4) 0.67699(15) 0.0289(7) Uani 1 1 d . .
C25 C 0.5464(2) 0.6125(4) 0.59975(15) 0.0285(6) Uani 1 1 d . .
C26 C 0.6141(2) 0.7088(4) 0.57427(15) 0.0301(7) Uani 1 1 d . .
C27 C 0.6976(2) 0.7366(4) 0.59809(16) 0.0337(7) Uani 1 1 d . .
H27 H 0.721225 0.686018 0.638003 0.040 Uiso 1 1 calc R U
C28 C 0.7451(2) 0.8400(4) 0.56190(17) 0.0348(7) Uani 1 1 d . .
H28 H 0.802027 0.861018 0.577581 0.042 Uiso 1 1 calc R U
C29 C 0.7115(2) 0.9151(4) 0.50255(17) 0.0360(8) Uani 1 1 d . .
H29 H 0.745791 0.985872 0.478883 0.043 Uiso 1 1 calc R U
C30 C 0.6288(2) 0.8868(4) 0.47827(16) 0.0345(7) Uani 1 1 d . .
H30 H 0.605845 0.935896 0.437779 0.041 Uiso 1 1 calc R U
C31 C 0.5804(2) 0.7842(4) 0.51499(16) 0.0316(7) Uani 1 1 d . .
C32 C 0.4922(2) 0.7319(4) 0.50581(15) 0.0298(7) Uani 1 1 d . .
C33 C 0.3204(3) 0.7247(6) 0.6367(2) 0.0579(11) Uani 1 1 d . .
H33A H 0.288647 0.801225 0.607274 0.069 Uiso 1 1 calc R U
H33B H 0.279808 0.679955 0.668248 0.069 Uiso 1 1 calc R U
C34 C 0.3875(4) 0.8127(7) 0.6795(3) 0.0739(15) Uani 1 1 d . .
H34A H 0.423350 0.871640 0.649260 0.111 Uiso 1 1 calc R U
H34B H 0.422700 0.738567 0.706651 0.111 Uiso 1 1 calc R U
H34C H 0.360047 0.884818 0.710231 0.111 Uiso 1 1 calc R U

loop_
_atom_site_aniso_label
_atom_site_aniso_U_11
_atom_site_aniso_U_22
_atom_site_aniso_U_33
_atom_site_aniso_U_23
_atom_site_aniso_U_13
_atom_site_aniso_U_12
Cr1 0.0297(3) 0.0297(3) 0.0263(3) 0.00238(19) -0.0082(2) 0.0017(2)
N1 0.0372(15) 0.0303(15) 0.0272(12) -0.0004(10) -0.0035(11) 0.0049(12)
N2 0.0331(14) 0.0286(14) 0.0293(12) 0.0008(10) -0.0059(10) 0.0033(12)
N3 0.0304(14) 0.0329(15) 0.0306(12) -0.0003(10) -0.0082(10) 0.0051(12)
N4 0.0282(14) 0.0384(16) 0.0290(12) -0.0007(11) -0.0069(10) 0.0043(12)
N5 0.0332(15) 0.0442(17) 0.0323(13) 0.0071(12) -0.0077(11) -0.0039(13)
N6 0.0315(14) 0.0309(14) 0.0282(12) 0.0016(10) -0.0074(10) 0.0000(12)
N7 0.0346(15) 0.0271(14) 0.0252(11) 0.0006(10) -0.0072(10) 0.0001(12)
N8 0.0331(14) 0.0283(14) 0.0263(12) 0.0006(10) -0.0079(10) 0.0029(12)
C1 0.0378(17) 0.0282(16) 0.0276(14) 0.0015(12) -0.0056(12) 0.0069(14)
C2 0.0426(18) 0.0313(17) 0.0247(13) -0.0044(12) -0.0076(13) 0.0113(15)
C3 0.0432(19) 0.0332(18) 0.0299(15) -0.0003(13) -0.0035(13) 0.0089(16)
C4 0.054(2) 0.041(2) 0.0262(14) 0.0012(13) -0.0054(14) 0.0159(17)
C5 0.045(2) 0.045(2) 0.0279(15) -0.0002(14) -0.0089(13) 0.0178(17)
C6 0.0385(18) 0.039(2) 0.0318(15) -0.0015(13) -0.0083(13) 0.0114(16)
C7 0.0423(18) 0.0295(17) 0.0268(14) -0.0023(12) -0.0066(13) 0.0108(14)
C8 0.0345(17) 0.0320(17) 0.0283(14) -0.0026(12) -0.0075(12) 0.0083(14)
C9 0.0288(16) 0.0325(17) 0.0319(15) -0.0048(12) -0.0070(12) 0.0055(13)
C10 0.0324(17) 0.0393(19) 0.0301(15) -0.0054(13) -0.0028(12) 0.0038(15)
C11 0.0306(17) 0.048(2) 0.0300(15) -0.0085(13) -0.0032(12) 0.0032(15)
C12 0.0313(18) 0.059(2) 0.0390(17) -0.0090(16) -0.0008(14) -0.0052(17)
C13 0.040(2) 0.064(3) 0.0434(19) 0.0007(17) 0.0001(16) -0.0122(19)
C14 0.0366(19) 0.058(2) 0.0386(17) 0.0064(17) -0.0029(14) -0.0074(18)
C15 0.0325(17) 0.043(2) 0.0330(15) 0.0000(14) -0.0050(13) 0.0017(15)
C16 0.0306(16) 0.0373(18) 0.0304(14) 0.0021(13) -0.0049(12) 0.0002(15)
C17 0.0327(16) 0.0346(18) 0.0295(14) 0.0041(12) -0.0054(12) -0.0020(14)
C18 0.0349(17) 0.0357(18) 0.0281(14) 0.0031(13) -0.0063(12) -0.0005(15)
C19 0.0367(18) 0.046(2) 0.0341(16) 0.0094(14) -0.0059(14) -0.0056(17)
C20 0.046(2) 0.045(2) 0.0309(15) 0.0124(14) -0.0079(14) -0.0061(17)
C21 0.0399(18) 0.0376(19) 0.0295(15) 0.0050(13) -0.0103(13) -0.0004(15)
C22 0.0335(17) 0.0302(17) 0.0272(14) -0.0002(12) -0.0059(12) 0.0016(14)
C23 0.0328(16) 0.0300(16) 0.0258(13) 0.0012(12) -0.0024(11) -0.0005(14)
C24 0.0314(16) 0.0272(16) 0.0271(14) -0.0013(11) -0.0069(12) -0.0001(13)
C25 0.0319(16) 0.0271(16) 0.0257(13) -0.0016(11) -0.0055(11) 0.0028(13)
C26 0.0373(17) 0.0248(16) 0.0275(14) -0.0030(11) -0.0054(12) 0.0024(13)
C27 0.0397(18) 0.0276(17) 0.0327(15) -0.0004(12) -0.0078(13) -0.0002(14)
C28 0.0335(17) 0.0333(18) 0.0374(16) -0.0042(13) -0.0005(13) -0.0007(14)
C29 0.045(2) 0.0267(17) 0.0371(16) -0.0002(13) 0.0044(14) -0.0014(15)
C30 0.0427(19) 0.0287(17) 0.0316(15) 0.0001(13) -0.0028(13) 0.0039(15)
C31 0.0385(17) 0.0260(16) 0.0297(14) -0.0025(12) -0.0040(13) 0.0050(14)
C32 0.0371(17) 0.0257(16) 0.0262(13) -0.0005(12) -0.0035(12) 0.0029(14)
C33 0.064(3) 0.047(2) 0.062(3) -0.0162(19) 0.002(2) 0.010(2)
C34 0.108(4) 0.057(3) 0.056(3) -0.015(2) -0.001(3) 0.010(3)

loop_
_atom_type_symbol
_atom_type_description
_atom_type_scat_dispersion_real
_atom_type_scat_dispersion_imag
_atom_type_scat_source
C C 0.0181 0.0091 'International Tables Vol C Tables 4.2.6.8 and 6.1.1.4'
H H 0.0000 0.0000 'International Tables Vol C Tables 4.2.6.8 and 6.1.1.4'
Cr Cr -0.1635 2.4439 'International Tables Vol C Tables 4.2.6.8 and 6.1.1.4'
N N 0.0311 0.0180 'International Tables Vol C Tables 4.2.6.8 and 6.1.1.4'

loop_
_geom_angle_atom_site_label_1
_geom_angle_atom_site_label_2
_geom_angle_atom_site_label_3
_geom_angle
N8 Cr1 N6 89.38(12)
N8 Cr1 N2 88.95(11)
N6 Cr1 N2 167.32(12)
N8 Cr1 N4 167.29(12)
N6 Cr1 N4 89.30(12)
N2 Cr1 N4 89.58(12)
N8 Cr1 C33 97.69(17)
N6 Cr1 C33 95.06(17)
N2 Cr1 C33 97.62(16)
N4 Cr1 C33 95.02(17)
C32 N1 C1 122.2(3)
C1 N2 C8 108.8(3)
C1 N2 Cr1 126.0(2)
C8 N2 Cr1 125.2(2)
C8 N3 C9 123.8(3)
C16 N4 C9 108.3(3)
C16 N4 Cr1 125.7(2)
C9 N4 Cr1 125.9(2)
C17 N5 C16 122.2(3)
C17 N6 C24 109.1(3)
C17 N6 Cr1 125.5(2)
C24 N6 Cr1 125.3(2)
C24 N7 C25 123.4(3)
C32 N8 C25 108.0(3)
C32 N8 Cr1 125.7(2)
C25 N8 Cr1 125.9(2)
N1 C1 N2 128.0(3)
N1 C1 C2 122.8(3)
N2 C1 C2 109.2(3)
C7 C2 C3 122.2(3)
C7 C2 C1 106.6(3)
C3 C2 C1 131.2(4)
C4 C3 C2 116.1(4)
C4 C3 H3 121.9
C2 C3 H3 121.9
C5 C4 C3 121.9(3)
C5 C4 H4 119.0
C3 C4 H4 119.0
C4 C5 C6 121.6(3)
C4 C5 H5 119.2
C6 C5 H5 119.2
C7 C6 C5 117.0(4)
C7 C6 H6 121.5
C5 C6 H6 121.5
C6 C7 C2 121.1(3)
C6 C7 C8 131.7(4)
C2 C7 C8 107.2(3)
N3 C8 N2 128.0(3)
N3 C8 C7 123.7(3)
N2 C8 C7 108.2(3)
N3 C9 N4 126.9(3)
N3 C9 C10 123.9(3)
N4 C9 C10 109.1(3)
C11 C10 C15 120.0(4)
C11 C10 C9 132.7(3)
C15 C10 C9 107.2(3)
C12 C11 C10 117.7(3)
C12 C11 H11 121.2
C10 C11 H11 121.2
C11 C12 C13 122.3(3)
C11 C12 H12 118.8
C13 C12 H12 118.8
C14 C13 C12 120.9(4)
C14 C13 H13 119.6
C12 C13 H13 119.6
C13 C14 C15 117.1(4)
C13 C14 H14 121.4
C15 C14 H14 121.4
C14 C15 C10 121.9(3)
C14 C15 C16 132.4(3)
C10 C15 C16 105.6(3)
N5 C16 N4 128.2(3)
N5 C16 C15 122.0(3)
N4 C16 C15 109.7(3)
N5 C17 N6 128.4(3)
N5 C17 C18 122.6(3)
N6 C17 C18 108.9(3)
C23 C18 C19 121.9(3)
C23 C18 C17 106.7(3)
C19 C18 C17 131.4(3)
C20 C19 C18 117.1(3)
C20 C19 H19 121.4
C18 C19 H19 121.4
C19 C20 C21 121.2(3)
C19 C20 H20 119.4
C21 C20 H20 119.4
C22 C21 C20 121.8(3)
C22 C21 H21 119.1
C20 C21 H21 119.1
C21 C22 C23 117.4(3)
C21 C22 H22 121.3
C23 C22 H22 121.3
C18 C23 C22 120.7(3)
C18 C23 C24 107.0(3)
C22 C23 C24 132.3(3)
N7 C24 N6 128.1(3)
N7 C24 C23 123.6(3)
N6 C24 C23 108.3(3)
N7 C25 N8 126.9(3)
N7 C25 C26 123.9(3)
N8 C25 C26 109.2(3)
C27 C26 C31 120.3(3)
C27 C26 C25 132.8(3)
C31 C26 C25 106.9(3)
C28 C27 C26 117.9(3)
C28 C27 H27 121.0
C26 C27 H27 121.0
C27 C28 C29 121.9(3)
C27 C28 H28 119.1
C29 C28 H28 119.1
C30 C29 C28 120.5(3)
C30 C29 H29 119.8
C28 C29 H29 119.8
C29 C30 C31 117.9(3)
C29 C30 H30 121.0
C31 C30 H30 121.0
C30 C31 C26 121.6(3)
C30 C31 C32 132.5(3)
C26 C31 C32 105.9(3)
N1 C32 N8 128.3(3)
N1 C32 C31 121.7(3)
N8 C32 C31 109.9(3)
C34 C33 Cr1 117.8(4)
C34 C33 H33A 107.9
Cr1 C33 H33A 107.9
C34 C33 H33B 107.9
Cr1 C33 H33B 107.9
H33A C33 H33B 107.2
C33 C34 H34A 109.5
C33 C34 H34B 109.5
H34A C34 H34B 109.5
C33 C34 H34C 109.5
H34A C34 H34C 109.5
H34B C34 H34C 109.5

loop_
_geom_bond_atom_site_label_1
_geom_bond_atom_site_label_2
_geom_bond_distance
Cr1 N8 1.977(3)
Cr1 N6 1.980(3)
Cr1 N2 1.982(3)
Cr1 N4 1.987(3)
Cr1 C33 2.073(4)
N1 C32 1.330(4)
N1 C1 1.336(5)
N2 C1 1.370(5)
N2 C8 1.383(4)
N3 C8 1.319(5)
N3 C9 1.337(5)
N4 C16 1.366(5)
N4 C9 1.378(4)
N5 C17 1.330(5)
N5 C16 1.339(4)
N6 C17 1.373(5)
N6 C24 1.377(4)
N7 C24 1.328(5)
N7 C25 1.331(4)
N8 C32 1.374(4)
N8 C25 1.383(4)
C1 C2 1.456(4)
C2 C7 1.392(5)
C2 C3 1.399(5)
C3 C4 1.390(5)
C3 H3 0.9500
C4 C5 1.388(6)
C4 H4 0.9500
C5 C6 1.395(5)
C5 H5 0.9500
C6 C7 1.387(5)
C6 H6 0.9500
C7 C8 1.461(5)
C9 C10 1.445(5)
C10 C11 1.399(5)
C10 C15 1.404(5)
C11 C12 1.375(6)
C11 H11 0.9500
C12 C13 1.395(6)
C12 H12 0.9500
C13 C14 1.388(6)
C13 H13 0.9500
C14 C15 1.396(6)
C14 H14 0.9500
C15 C16 1.460(5)
C17 C18 1.457(4)
C18 C23 1.393(5)
C18 C19 1.401(5)
C19 C20 1.382(5)
C19 H19 0.9500
C20 C21 1.399(5)
C20 H20 0.9500
C21 C22 1.388(5)
C21 H21 0.9500
C22 C23 1.395(4)
C22 H22 0.9500
C23 C24 1.464(4)
C25 C26 1.458(5)
C26 C27 1.393(5)
C26 C31 1.405(4)
C27 C28 1.380(5)
C27 H27 0.9500
C28 C29 1.404(5)
C28 H28 0.9500
C29 C30 1.384(5)
C29 H29 0.9500
C30 C31 1.390(5)
C30 H30 0.9500
C31 C32 1.463(5)
C33 C34 1.513(7)
C33 H33A 0.9900
C33 H33B 0.9900
C34 H34A 0.9800
C34 H34B 0.9800
C34 H34C 0.9800
